data_4503639
loop_
_publ_author_name
'Luo, Feng'
'Che, Yunxia'
'Zheng, Jimin'

_publ_section_title
;
 Employing La2- (La = Eu, Tb, Pr) or Co3-Based Molecule Building Blocks To
 Construct 3,8-Connected Nets: Hydrothermal Synthesis, Structure,
 Luminescence, and Magnetic Properties
;
_journal_issue 6
_journal_name_full 'Crystal Growth &amp; Design'
_journal_page_first 2006
_journal_paper_doi 10.1021/cg8001898
_journal_volume 8
_journal_year 2008
_chemical_formula_sum 'C24 H12 Co3 O16'
_chemical_formula_weight 733.13
_chemical_name_systematic
; 
 ? 
;
_space_group_IT_number 13
_symmetry_cell_setting monoclinic
_symmetry_space_group_name_Hall '-P 2yc'
_symmetry_space_group_name_H-M 'P 1 2/c 1'
_atom_sites_solution_hydrogens geom
_atom_sites_solution_primary direct
_atom_sites_solution_secondary difmap
_audit_creation_method SHELXL-97
_cell_angle_alpha 90.00
_cell_angle_beta 108.51(3)
_cell_angle_gamma 90.00
_cell_formula_units_Z 2
_cell_length_a 14.874(3)
_cell_length_b 6.8373(14)
_cell_length_c 13.141(3)
_cell_measurement_reflns_used 8894
_cell_measurement_temperature 293(2)
_cell_measurement_theta_max 27.48
_cell_measurement_theta_min 3.13
_cell_volume 1267.3(5)
_computing_cell_refinement 'RAXIS-RAPID Auto(Rigaku, 2004)'
_computing_data_collection 'RAXIS-RAPID Auto(Rigaku, 2004)'
_computing_data_reduction 'CrystalStructure(Rigaku/MSC, 2004)'
_computing_molecular_graphics 'SHELXL-97 (Sheldrick, 2001)'
_computing_publication_material 'SHELXL-97 (Sheldrick, 1997)'
_computing_structure_refinement 'SHELXL-97 (Sheldrick, 1997)'
_computing_structure_solution 'SHELXS-97 (Sheldrick, 1997)'
_diffrn_ambient_temperature 293(2)
_diffrn_measured_fraction_theta_full 0.950
_diffrn_measured_fraction_theta_max 0.950
_diffrn_measurement_device_type 'rigaku r-axis rapid IP area detector'
_diffrn_measurement_method '\w scans'
_diffrn_radiation_monochromator graphite
_diffrn_radiation_probe x-ray
_diffrn_radiation_type MoK\a
_diffrn_radiation_wavelength 0.71073
_diffrn_reflns_av_R_equivalents 0.0830
_diffrn_reflns_av_sigmaI/netI 0.0736
_diffrn_reflns_limit_h_max 17
_diffrn_reflns_limit_h_min -17
_diffrn_reflns_limit_k_max 8
_diffrn_reflns_limit_k_min -8
_diffrn_reflns_limit_l_max 15
_diffrn_reflns_limit_l_min -15
_diffrn_reflns_number 8948
_diffrn_reflns_theta_full 25.00
_diffrn_reflns_theta_max 25.00
_diffrn_reflns_theta_min 3.13
_diffrn_source 'rotating anode'
_exptl_absorpt_coefficient_mu 2.025
_exptl_absorpt_correction_T_max 0.8124
_exptl_absorpt_correction_T_min 0.7456
_exptl_absorpt_correction_type multi-scan
_exptl_crystal_colour purple
_exptl_crystal_density_diffrn 1.921
_exptl_crystal_density_method 'not measured'
_exptl_crystal_description Block
_exptl_crystal_F_000 730
_exptl_crystal_size_max 0.15
_exptl_crystal_size_mid 0.14
_exptl_crystal_size_min 0.11
_refine_diff_density_max 4.191
_refine_diff_density_min -1.294
_refine_diff_density_rms 0.327
_refine_ls_extinction_coef 0.029(7)
_refine_ls_extinction_expression Fc^*^=kFc[1+0.001xFc^2^\l^3^/sin(2\q)]^-1/4^
_refine_ls_extinction_method SHELXL
_refine_ls_goodness_of_fit_ref 1.015
_refine_ls_hydrogen_treatment constr
_refine_ls_matrix_type full
_refine_ls_number_parameters 197
_refine_ls_number_reflns 2123
_refine_ls_number_restraints 0
_refine_ls_restrained_S_all 1.015
_refine_ls_R_factor_all 0.1458
_refine_ls_R_factor_gt 0.1390
_refine_ls_shift/su_max 0.023
_refine_ls_shift/su_mean 0.006
_refine_ls_structure_factor_coef Fsqd
_refine_ls_weighting_details 'calc w=1/[\s^2^(Fo^2^)+(0.1538P)^2^+91.0823P] where P=(Fo^2^+2Fc^2^)/3'
_refine_ls_weighting_scheme calc
_refine_ls_wR_factor_gt 0.3440
_refine_ls_wR_factor_ref 0.3486
_reflns_number_gt 1909
_reflns_number_total 2123
_reflns_threshold_expression >2sigma(I)
_cod_data_source_file cg8001898-file004.cif
_cod_data_source_block shelxl
_cod_depositor_comments
;
The following automatic conversions were performed:

'_symmetry_cell_setting' value 'Monoclinic' changed to 'monoclinic'
according to /home/saulius/struct/CIF-dictionaries/cif_core.dic
dictionary named 'cif_core.dic' version 2.4.1 from
2010-06-29.

'_exptl_absorpt_correction_type' value 'Multi-scan'
changed to 'multi-scan' according to
/home/saulius/struct/CIF-dictionaries/cif_core.dic dictionary named
'cif_core.dic' version 2.4.1 from 2010-06-29.

Automatic conversion script
Id: cif_fix_values 1715 2011-07-08 13:25:40Z adriana 
;
_cod_original_sg_symbol_H-M P2/c
_cod_database_code 4503639

loop_
_symmetry_equiv_pos_as_xyz
'x, y, z'
'-x, y, -z+1/2'
'-x, -y, -z'
'x, -y, z-1/2'

loop_
_atom_site_label
_atom_site_type_symbol
_atom_site_fract_x
_atom_site_fract_y
_atom_site_fract_z
_atom_site_U_iso_or_equiv
_atom_site_adp_type
_atom_site_occupancy
_atom_site_symmetry_multiplicity
_atom_site_calc_flag
_atom_site_refinement_flags
C1 C 0.3940(9) 0.7050(19) 0.8290(13) 0.031(5) Uani 1 1 d .
O1 O 0.4039(8) 0.6054(17) 0.7365(9) 0.028(3) Uani 1 1 d .
O2 O 0.4708(9) 0.7605(18) 0.8907(11) 0.036(3) Uani 1 1 d .
C2 C 0.3068(11) 0.808(3) 0.8075(14) 0.028(4) Uani 1 1 d .
C3 C 0.2315(11) 0.671(2) 0.7835(14) 0.025(3) Uani 1 1 d .
H3 H 0.2408 0.5418 0.7681 0.031 Uiso 1 1 calc R
C4 C 0.1439(12) 0.737(3) 0.7837(16) 0.036(4) Uani 1 1 d .
H4 H 0.0921 0.6525 0.7660 0.044 Uiso 1 1 calc R
C5 C 0.1340(12) 0.937(3) 0.8119(17) 0.039(4) Uani 1 1 d .
H5 H 0.0759 0.9791 0.8163 0.047 Uiso 1 1 calc R
C6 C 0.2067(12) 1.068(3) 0.8323(15) 0.034(4) Uani 1 1 d .
H6 H 0.1977 1.1973 0.8486 0.041 Uiso 1 1 calc R
C7 C 0.2963(11) 1.004(2) 0.8283(12) 0.021(3) Uani 1 1 d .
C8 C 0.3719(10) 1.157(2) 0.8425(12) 0.021(3) Uani 1 1 d .
C9 C 0.7982(11) 0.469(2) 0.9661(14) 0.028(4) Uani 1 1 d .
C10 C 0.9048(11) 0.483(3) 0.9838(13) 0.029(4) Uani 1 1 d .
C11 C 0.9521(14) 0.323(3) 0.9694(18) 0.043(5) Uani 1 1 d .
H11 H 0.9209 0.2052 0.9462 0.051 Uiso 1 1 calc R
C12 C 0.9481(15) 0.660(3) 1.009(2) 0.049(5) Uani 1 1 d .
H12 H 0.9124 0.7699 1.0125 0.059 Uiso 1 1 calc R
Co1 Co 0.61630(14) 0.6843(3) 0.93237(16) 0.0168(8) Uani 1 1 d .
Co2 Co 0.5000 0.3730(4) 0.7500 0.0148(9) Uani 1 2 d S
O3 O 0.4135(9) 1.1558(17) 0.7726(10) 0.030(3) Uani 1 1 d .
O4 O 0.3847(8) 1.2866(17) 0.9110(9) 0.026(3) Uani 1 1 d .
O5 O 0.7574(7) 0.6298(18) 0.9776(9) 0.026(3) Uani 1 1 d .
O6 O 0.7581(9) 0.3132(19) 0.9395(12) 0.040(3) Uani 1 1 d .
O7 O 0.5830(7) 0.3812(15) 0.9204(8) 0.018(2) Uani 1 1 d .
O8 O 0.6491(10) 0.9719(18) 0.9141(10) 0.037(3) Uani 1 1 d .

loop_
_atom_site_aniso_label
_atom_site_aniso_U_11
_atom_site_aniso_U_22
_atom_site_aniso_U_33
_atom_site_aniso_U_23
_atom_site_aniso_U_13
_atom_site_aniso_U_12
C1 0.005(6) 0.007(6) 0.044(9) -0.037(6) -0.044(6) 0.018(5)
O1 0.021(5) 0.032(6) 0.030(6) -0.001(5) 0.005(5) 0.004(5)
O2 0.041(7) 0.026(6) 0.050(8) 0.004(6) 0.030(6) 0.005(6)
C2 0.014(7) 0.035(9) 0.032(9) 0.002(7) 0.004(6) -0.002(7)
C3 0.021(8) 0.024(8) 0.034(9) 0.002(7) 0.011(7) -0.010(6)
C4 0.019(8) 0.048(11) 0.043(10) -0.005(9) 0.013(7) -0.017(8)
C5 0.021(8) 0.039(10) 0.057(12) -0.010(9) 0.012(8) -0.001(8)
C6 0.028(9) 0.039(10) 0.036(10) -0.013(8) 0.012(7) -0.001(8)
C7 0.026(7) 0.024(7) 0.015(7) 0.004(6) 0.008(6) 0.009(7)
C8 0.016(7) 0.026(8) 0.020(8) 0.003(6) 0.006(6) 0.004(6)
C9 0.026(8) 0.027(9) 0.030(9) 0.002(7) 0.005(7) 0.005(7)
C10 0.020(7) 0.044(10) 0.022(8) 0.007(7) 0.004(6) -0.005(7)
C11 0.032(10) 0.037(10) 0.051(12) -0.012(9) 0.002(9) -0.009(8)
C12 0.037(11) 0.043(12) 0.062(15) -0.004(10) 0.010(10) 0.000(9)
Co1 0.0164(11) 0.0181(12) 0.0169(12) -0.0015(7) 0.0068(8) -0.0005(7)
Co2 0.0145(14) 0.0166(15) 0.0139(14) 0.000 0.0053(10) 0.000
O3 0.035(6) 0.026(6) 0.027(6) -0.013(5) 0.009(5) -0.010(5)
O4 0.032(6) 0.033(6) 0.017(5) -0.005(5) 0.014(5) -0.004(5)
O5 0.012(5) 0.040(7) 0.025(6) -0.008(5) 0.006(4) 0.001(5)
O6 0.026(6) 0.037(7) 0.053(9) -0.007(6) 0.010(6) -0.005(6)
O7 0.022(5) 0.018(5) 0.015(5) -0.002(4) 0.007(4) 0.001(4)
O8 0.048(7) 0.028(6) 0.033(7) 0.005(5) 0.009(6) 0.001(6)

loop_
_atom_type_symbol
_atom_type_description
_atom_type_scat_dispersion_real
_atom_type_scat_dispersion_imag
_atom_type_scat_source
C C 0.0033 0.0016 'International Tables Vol C Tables 4.2.6.8 and 6.1.1.4'
H H 0.0000 0.0000 'International Tables Vol C Tables 4.2.6.8 and 6.1.1.4'
O O 0.0106 0.0060 'International Tables Vol C Tables 4.2.6.8 and 6.1.1.4'
Co Co 0.3494 0.9721 'International Tables Vol C Tables 4.2.6.8 and 6.1.1.4'

loop_
_geom_angle_atom_site_label_1
_geom_angle_atom_site_label_2
_geom_angle_atom_site_label_3
_geom_angle
_geom_angle_site_symmetry_1
_geom_angle_site_symmetry_3
O2 C1 C2 125.1(12) . .
O2 C1 O1 112.2(15) . .
C2 C1 O1 113.4(12) . .
C1 O1 Co2 122.3(8) . .
C1 O1 Co1 135.5(10) . 2_656
Co2 O1 Co1 98.2(5) . 2_656
C1 O2 Co1 138.7(11) . .
C7 C2 C1 126.3(14) . .
C7 C2 C3 123.4(15) . .
C1 C2 C3 109.1(15) . .
C4 C3 C2 118.0(16) . .
C4 C3 H3 121.0 . .
C2 C3 H3 121.0 . .
C3 C4 C5 118.8(15) . .
C3 C4 H4 120.6 . .
C5 C4 H4 120.6 . .
C6 C5 C4 122.4(16) . .
C6 C5 H5 118.8 . .
C4 C5 H5 118.8 . .
C5 C6 C7 119.1(17) . .
C5 C6 H6 120.5 . .
C7 C6 H6 120.5 . .
C2 C7 C6 118.1(15) . .
C2 C7 C8 124.8(14) . .
C6 C7 C8 117.0(14) . .
O4 C8 O3 122.6(14) . .
O4 C8 C7 121.8(13) . .
O3 C8 C7 115.2(13) . .
O6 C9 O5 125.1(15) . .
O6 C9 C10 119.2(15) . .
O5 C9 C10 115.7(15) . .
C11 C10 C12 121.9(17) . .
C11 C10 C9 119.4(16) . .
C12 C10 C9 118.6(17) . .
C10 C11 C12 117.5(18) . 3_767
C10 C11 H11 121.2 . .
C12 C11 H11 121.2 3_767 .
C10 C12 C11 120(2) . 3_767
C10 C12 H12 119.8 . .
C11 C12 H12 119.8 3_767 .
O5 Co1 O8 87.1(5) . .
O5 Co1 O4 93.4(5) . 3_677
O8 Co1 O4 95.8(5) . 3_677
O5 Co1 O2 176.0(5) . .
O8 Co1 O2 89.7(5) . .
O4 Co1 O2 84.5(5) 3_677 .
O5 Co1 O7 92.2(4) . .
O8 Co1 O7 168.9(5) . .
O4 Co1 O7 95.3(4) 3_677 .
O2 Co1 O7 91.4(4) . .
O5 Co1 O1 92.7(4) . 2_656
O8 Co1 O1 94.5(5) . 2_656
O4 Co1 O1 168.3(4) 3_677 2_656
O2 Co1 O1 89.9(5) . 2_656
O7 Co1 O1 74.5(4) . 2_656
O3 Co2 O3 87.0(7) 2_646 1_545
O3 Co2 O1 96.8(5) 2_646 2_656
O3 Co2 O1 167.3(5) 1_545 2_656
O3 Co2 O1 167.3(5) 2_646 .
O3 Co2 O1 96.8(5) 1_545 .
O1 Co2 O1 82.1(6) 2_656 .
O3 Co2 O7 89.5(4) 2_646 .
O3 Co2 O7 92.7(4) 1_545 .
O1 Co2 O7 75.3(4) 2_656 .
O1 Co2 O7 102.4(4) . .
O3 Co2 O7 92.7(4) 2_646 2_656
O3 Co2 O7 89.5(4) 1_545 2_656
O1 Co2 O7 102.4(4) 2_656 2_656
O1 Co2 O7 75.3(4) . 2_656
O7 Co2 O7 177.0(5) . 2_656
C8 O3 Co2 125.3(10) . 1_565
C8 O4 Co1 138.2(11) . 3_677
C9 O5 Co1 127.3(11) . .
Co1 O7 Co2 98.3(4) . .

loop_
_geom_bond_atom_site_label_1
_geom_bond_atom_site_label_2
_geom_bond_distance
_geom_bond_site_symmetry_2
C1 O2 1.232(18) .
C1 C2 1.42(2) .
C1 O1 1.44(2) .
O1 Co2 2.106(11) .
O1 Co1 2.209(12) 2_656
O2 Co1 2.122(13) .
C2 C7 1.39(2) .
C2 C3 1.41(2) .
C3 C4 1.38(2) .
C3 H3 0.9300 .
C4 C5 1.44(3) .
C4 H4 0.9300 .
C5 C6 1.36(3) .
C5 H5 0.9300 .
C6 C7 1.42(2) .
C6 H6 0.9300 .
C7 C8 1.50(2) .
C8 O4 1.234(19) .
C8 O3 1.260(19) .
C9 O6 1.22(2) .
C9 O5 1.29(2) .
C9 C10 1.53(2) .
C10 C11 1.35(3) .
C10 C12 1.36(3) .
C11 C12 1.42(3) 3_767
C11 H11 0.9300 .
C12 C11 1.42(3) 3_767
C12 H12 0.9300 .
Co1 O5 2.025(10) .
Co1 O8 2.058(13) .
Co1 O4 2.072(11) 3_677
Co1 O7 2.125(10) .
Co1 O1 2.209(12) 2_656
Co2 O3 2.047(12) 2_646
Co2 O3 2.047(12) 1_545
Co2 O1 2.106(12) 2_656
Co2 O7 2.187(10) .
Co2 O7 2.187(10) 2_656
O3 Co2 2.047(12) 1_565
O4 Co1 2.072(11) 3_677

loop_
_geom_torsion_atom_site_label_1
_geom_torsion_atom_site_label_2
_geom_torsion_atom_site_label_3
_geom_torsion_atom_site_label_4
_geom_torsion
_geom_torsion_site_symmetry_1
_geom_torsion_site_symmetry_4
O2 C1 O1 Co2 51.5(19) . .
C2 C1 O1 Co2 -159.9(11) . .
O2 C1 O1 Co1 -100.4(14) . 2_656
C2 C1 O1 Co1 48(2) . 2_656
C2 C1 O2 Co1 -169.8(14) . .
O1 C1 O2 Co1 -26(3) . .
O2 C1 C2 C7 18(3) . .
O1 C1 C2 C7 -126.1(17) . .
O2 C1 C2 C3 -149(2) . .
O1 C1 C2 C3 67(2) . .
C7 C2 C3 C4 -2(3) . .
C1 C2 C3 C4 165.9(17) . .
C2 C3 C4 C5 -2(3) . .
C3 C4 C5 C6 4(3) . .
C4 C5 C6 C7 -2(3) . .
C1 C2 C7 C6 -161.4(18) . .
C3 C2 C7 C6 4(3) . .
C1 C2 C7 C8 21(3) . .
C3 C2 C7 C8 -173.2(15) . .
C5 C6 C7 C2 -2(3) . .
C5 C6 C7 C8 175.2(16) . .
C2 C7 C8 O4 -140.1(17) . .
C6 C7 C8 O4 42(2) . .
C2 C7 C8 O3 47(2) . .
C6 C7 C8 O3 -130.1(16) . .
O6 C9 C10 C11 0(3) . .
O5 C9 C10 C11 -177.5(17) . .
O6 C9 C10 C12 177.3(19) . .
O5 C9 C10 C12 0(2) . .
C12 C10 C11 C12 5(4) . 3_767
C9 C10 C11 C12 -177.6(18) . 3_767
C11 C10 C12 C11 -6(4) . 3_767
C9 C10 C12 C11 177.4(19) . 3_767
C1 O2 Co1 O5 167(7) . .
C1 O2 Co1 O8 130(2) . .
C1 O2 Co1 O4 -134(2) . 3_677
C1 O2 Co1 O7 -39(2) . .
C1 O2 Co1 O1 36(2) . 2_656
C1 O1 Co2 O3 -168.5(19) . 2_646
Co1 O1 Co2 O3 -8(2) 2_656 2_646
C1 O1 Co2 O3 84.5(12) . 1_545
Co1 O1 Co2 O3 -114.9(5) 2_656 1_545
C1 O1 Co2 O1 -82.8(12) . 2_656
Co1 O1 Co2 O1 77.8(5) 2_656 2_656
C1 O1 Co2 O7 -9.7(12) . .
Co1 O1 Co2 O7 150.8(4) 2_656 .
C1 O1 Co2 O7 172.2(12) . 2_656
Co1 O1 Co2 O7 -27.3(4) 2_656 2_656
O4 C8 O3 Co2 -5(2) . 1_565
C7 C8 O3 Co2 167.3(10) . 1_565
O3 C8 O4 Co1 -149.4(12) . 3_677
C7 C8 O4 Co1 39(2) . 3_677
O6 C9 O5 Co1 -11(3) . .
C10 C9 O5 Co1 166.5(10) . .
O8 Co1 O5 C9 -151.0(14) . .
O4 Co1 O5 C9 113.4(14) 3_677 .
O2 Co1 O5 C9 172(7) . .
O7 Co1 O5 C9 17.9(14) . .
O1 Co1 O5 C9 -56.6(14) 2_656 .
O5 Co1 O7 Co2 -119.4(4) . .
O8 Co1 O7 Co2 -34(3) . .
O4 Co1 O7 Co2 147.0(4) 3_677 .
O2 Co1 O7 Co2 62.3(5) . .
O1 Co1 O7 Co2 -27.1(4) 2_656 .
O3 Co2 O7 Co1 125.6(5) 2_646 .
O3 Co2 O7 Co1 -147.4(5) 1_545 .
O1 Co2 O7 Co1 28.5(4) 2_656 .
O1 Co2 O7 Co1 -49.8(5) . .
O7 Co2 O7 Co1 -10.9(3) 2_656 .
